data_1573233
loop_
_publ_author_name
'Sumida, Akifumi'
'Saeki, Akinori'
'Matsuo, Kyohei'
'Naka, Kensuke'
'Imoto, Hiroaki'

_publ_section_title
;
 Dithienoarsinines: Stable and Planer \p-Extended Arsabenzenes
;
_journal_name_full 'Chemical Science'
_journal_paper_doi 10.1039/D4SC06590E
_journal_year 2024
_chemical_formula_moiety 'C14 H5 As O5 S2 W'
_chemical_formula_sum 'C14 H5 As O5 S2 W'
_chemical_formula_weight 576.07
_space_group_crystal_system triclinic
_space_group_IT_number 2
_space_group_name_Hall '-P 1'
_space_group_name_H-M_alt 'P -1'
_atom_sites_solution_hydrogens geom
_atom_sites_solution_primary dual
_audit_creation_date 2024-04-10
_audit_creation_method
;
Olex2 1.5-ac5-024
(compiled 2022.04.12 svn.rca3783a0 for Rigaku Oxford Diffraction, GUI svn.r6498)
;
_audit_update_record
;
2024-09-20 deposited with the CCDC.	2024-11-18 downloaded from the CCDC.
;
_cell_angle_alpha 92.355(6)
_cell_angle_beta 106.909(6)
_cell_angle_gamma 100.480(6)
_cell_formula_units_Z 2
_cell_length_a 7.3120(5)
_cell_length_b 10.1653(8)
_cell_length_c 11.2954(8)
_cell_measurement_reflns_used 2534
_cell_measurement_temperature 256.00
_cell_measurement_theta_max 32.7370
_cell_measurement_theta_min 3.1370
_cell_volume 785.92(10)
_computing_cell_refinement 'CrysAlisPro 1.171.42.91a (Rigaku OD, 2023)'
_computing_data_collection 'CrysAlisPro 1.171.42.91a (Rigaku OD, 2023)'
_computing_data_reduction 'CrysAlisPro 1.171.42.91a (Rigaku OD, 2023)'
_computing_molecular_graphics 'Olex2 1.5-ac5-024 (Dolomanov et al., 2009)'
_computing_publication_material 'Olex2 1.5-ac5-024 (Dolomanov et al., 2009)'
_computing_structure_refinement 'SHELXL 2018/3 (Sheldrick, 2015)'
_computing_structure_solution 'SHELXT 2018/2 (Sheldrick, 2018)'
_diffrn_ambient_temperature 256.00
_diffrn_detector 'CCD plate'
_diffrn_measured_fraction_theta_full 0.999
_diffrn_measured_fraction_theta_max 0.999
_diffrn_measurement_details
;
List of Runs (angles in degrees, time in seconds):

  # Type    Start    End  Width  t~exp~   \w     \q     \k     \f   Frames
#--------------------------------------------------------------------------
  1  \w    -73.00 -48.00   0.10    0.50    --   30.00  54.00 -90.00  250
  2  \w      5.00  32.00   0.10    0.50    --   30.00  54.00 -90.00  270
  3  \w    -70.00  31.00   0.10    0.50    --   30.00  54.00 150.00 1010
  4  \w    -74.00 110.00   0.10    0.50    --   30.00  54.00  30.00 1840
;
_diffrn_measurement_device 'two-circle diffractometer'
_diffrn_measurement_device_type 'XtaLAB Mini (JP)'
_diffrn_measurement_method '\w scans'
_diffrn_orient_matrix_type 'CrysAlisPro convention (1999,Acta A55,543-557)'
_diffrn_orient_matrix_UB_11 0.0455688000
_diffrn_orient_matrix_UB_12 0.0016118000
_diffrn_orient_matrix_UB_13 0.0648637000
_diffrn_orient_matrix_UB_21 0.0494456000
_diffrn_orient_matrix_UB_22 0.0671154000
_diffrn_orient_matrix_UB_23 0.0011660000
_diffrn_orient_matrix_UB_31 -0.0787330000
_diffrn_orient_matrix_UB_32 0.0240645000
_diffrn_orient_matrix_UB_33 0.0119345000
_diffrn_radiation_monochromator graphite
_diffrn_radiation_probe x-ray
_diffrn_radiation_type 'Mo K\a'
_diffrn_radiation_wavelength 0.71073
_diffrn_reflns_av_R_equivalents 0.0937
_diffrn_reflns_av_unetI/netI 0.1174
_diffrn_reflns_Laue_measured_fraction_full 0.999
_diffrn_reflns_Laue_measured_fraction_max 0.999
_diffrn_reflns_limit_h_max 9
_diffrn_reflns_limit_h_min -9
_diffrn_reflns_limit_k_max 11
_diffrn_reflns_limit_k_min -12
_diffrn_reflns_limit_l_max 12
_diffrn_reflns_limit_l_min -14
_diffrn_reflns_number 4555
_diffrn_reflns_point_group_measured_fraction_full 0.999
_diffrn_reflns_point_group_measured_fraction_max 0.999
_diffrn_reflns_theta_full 25.242
_diffrn_reflns_theta_max 26.372
_diffrn_reflns_theta_min 2.925
_diffrn_source 'fine-focus sealed X-ray tube'
_diffrn_source_type 'Rigaku (Mo) X-ray Source'
_exptl_absorpt_coefficient_mu 9.724
_exptl_absorpt_correction_T_max 0.264
_exptl_absorpt_correction_T_min 0.024
_exptl_absorpt_correction_type analytical
_exptl_absorpt_process_details
;
CrysAlisPro 1.171.42.91a (Rigaku Oxford Diffraction, 2023)
Analytical numeric absorption correction using a multifaceted crystal
model based on expressions derived by R.C. Clark & J.S. Reid.
(Clark, R. C. & Reid, J. S. (1995). Acta Cryst. A51, 887-897)
Empirical absorption correction using spherical harmonics,
implemented in SCALE3 ABSPACK scaling algorithm.
;
_exptl_crystal_colour pink
_exptl_crystal_colour_primary pink
_exptl_crystal_density_diffrn 2.434
_exptl_crystal_description plate
_exptl_crystal_F_000 536
_exptl_crystal_size_max 0.95
_exptl_crystal_size_mid 0.47
_exptl_crystal_size_min 0.15
_refine_diff_density_max 6.699
_refine_diff_density_min -5.056
_refine_diff_density_rms 0.533
_refine_ls_extinction_method none
_refine_ls_goodness_of_fit_ref 1.105
_refine_ls_hydrogen_treatment constr
_refine_ls_matrix_type full
_refine_ls_number_parameters 208
_refine_ls_number_reflns 3210
_refine_ls_number_restraints 18
_refine_ls_restrained_S_all 1.104
_refine_ls_R_factor_all 0.1186
_refine_ls_R_factor_gt 0.0985
_refine_ls_shift/su_max 0.000
_refine_ls_shift/su_mean 0.000
_refine_ls_structure_factor_coef Fsqd
_refine_ls_weighting_details 'w=1/[\s^2^(Fo^2^)+(0.1871P)^2^] where P=(Fo^2^+2Fc^2^)/3'
_refine_ls_weighting_scheme calc
_refine_ls_wR_factor_gt 0.2590
_refine_ls_wR_factor_ref 0.2985
_reflns_Friedel_coverage 0.000
_reflns_number_gt 2385
_reflns_number_total 3210
_reflns_threshold_expression 'I > 2\s(I)'
_cod_data_source_file d4sc06590e2.cif
_cod_data_source_block 3a-W(CO)5
_cod_database_code 1573233
_shelx_shelxl_version_number 2018/3
_chemical_oxdiff_formula C14H5O5AsS2W
_shelx_space_group_comment
;
The symmetry employed for this shelxl refinement is uniquely defined
by the following loop, which should always be used as a source of
symmetry information in preference to the above space-group names.
They are only intended as comments.
;
_shelx_estimated_absorpt_t_max 0.323
_shelx_estimated_absorpt_t_min 0.039
_olex2_refinement_description
;
1. Fixed Uiso
 At 1.2 times of:
  All C(H) groups
2. Uiso/Uaniso restraints and constraints
C009 \\sim O007: within 2A with sigma of 0.002 and sigma for terminal atoms of
0.004 within 2A
O008 \\sim C00B: within 2A with sigma of 0.002 and sigma for terminal atoms of
0.004 within 2A
C00D \\sim O006: within 2A with sigma of 0.002 and sigma for terminal atoms of
0.004 within 2A
3.a Aromatic/amide H refined with riding coordinates:
 C00G(H00G), C00H(H00H), C00K(H00K), C00L(H00L), C00N(H00N)
;
_olex2_submission_special_instructions 'No special instructions were received'
_oxdiff_exptl_absorpt_empirical_details
;
Empirical correction (ABSPACK) includes:
- Absorption correction using spherical harmonics
- Frame scaling
;
_oxdiff_exptl_absorpt_empirical_full_max 2.306
_oxdiff_exptl_absorpt_empirical_full_min 0.343

loop_
_space_group_symop_operation_xyz
'x, y, z'
'-x, -y, -z'

loop_
_atom_site_label
_atom_site_type_symbol
_atom_site_fract_x
_atom_site_fract_y
_atom_site_fract_z
_atom_site_U_iso_or_equiv
_atom_site_adp_type
_atom_site_occupancy
_atom_site_site_symmetry_order
_atom_site_calc_flag
_atom_site_refinement_flags_posn
_atom_site_refinement_flags_adp
_atom_site_refinement_flags_occupancy
_atom_site_disorder_assembly
_atom_site_disorder_group
W001 W 0.70010(10) 0.20133(7) 0.77907(7) 0.0308(4) Uani 1 1 d . . . . .
S003 S 0.5397(8) 0.2435(6) 0.3670(5) 0.0381(11) Uani 1 1 d . . . . .
S004 S 0.9273(7) 0.6440(6) 0.8256(5) 0.0412(12) Uani 1 1 d . . . . .
O005 O 0.237(2) 0.0962(15) 0.6901(16) 0.043(4) Uani 1 1 d . . . . .
O006 O 1.164(2) 0.2903(16) 0.8920(15) 0.042(3) Uani 1 1 d . U . . .
O007 O 0.756(2) 0.0227(14) 0.5593(14) 0.037(3) Uani 1 1 d . U . . .
O008 O 0.629(2) 0.4010(16) 0.9745(12) 0.039(3) Uani 1 1 d . U . . .
C009 C 0.727(3) 0.0832(18) 0.634(2) 0.034(3) Uani 1 1 d . U . . .
O00A O 0.723(3) -0.0298(17) 0.9505(18) 0.058(5) Uani 1 1 d . . . . .
C00B C 0.663(3) 0.330(2) 0.9156(19) 0.038(3) Uani 1 1 d . U . . .
C00C C 0.401(3) 0.1351(18) 0.719(2) 0.033(4) Uani 1 1 d . . . . .
C00D C 0.995(3) 0.263(2) 0.851(2) 0.041(3) Uani 1 1 d . U . . .
C00E C 0.662(3) 0.379(2) 0.467(2) 0.038(5) Uani 1 1 d . . . . .
C00F C 0.883(3) 0.657(2) 0.590(2) 0.045(5) Uani 1 1 d . . . . .
C00G C 0.827(3) 0.618(2) 0.464(2) 0.038(5) Uani 1 1 d . . . . .
H00G H 0.859687 0.682976 0.413428 0.045 Uiso 1 1 calc R U . . .
C00H C 0.991(3) 0.786(2) 0.655(2) 0.044(5) Uani 1 1 d . . . . .
H00H H 1.035758 0.857447 0.614664 0.053 Uiso 1 1 calc R U . . .
C00I C 0.710(3) 0.052(3) 0.888(2) 0.050(7) Uani 1 1 d . . . . .
C00J C 0.725(3) 0.492(2) 0.404(2) 0.040(5) Uani 1 1 d . . . . .
C00K C 0.568(3) 0.325(2) 0.241(2) 0.043(5) Uani 1 1 d . . . . .
H00K H 0.525033 0.283582 0.160334 0.052 Uiso 1 1 calc R U . . .
C00L C 0.655(3) 0.449(2) 0.270(2) 0.038(5) Uani 1 1 d . . . . .
H00L H 0.672906 0.507285 0.211044 0.046 Uiso 1 1 calc R U . . .
C00M C 0.842(3) 0.566(2) 0.677(2) 0.037(5) Uani 1 1 d . . . . .
C00N C 1.018(3) 0.793(2) 0.774(2) 0.039(5) Uani 1 1 d . . . . .
H00N H 1.081466 0.870831 0.826684 0.047 Uiso 1 1 calc R U . . .
As As 0.7062(3) 0.3928(2) 0.6380(2) 0.0357(6) Uani 1 1 d . . . . .

loop_
_atom_site_aniso_label
_atom_site_aniso_U_11
_atom_site_aniso_U_22
_atom_site_aniso_U_33
_atom_site_aniso_U_23
_atom_site_aniso_U_13
_atom_site_aniso_U_12
W001 0.0353(5) 0.0384(5) 0.0295(5) 0.0111(4) 0.0208(4) 0.0149(4)
S003 0.036(3) 0.053(3) 0.032(3) 0.008(2) 0.019(2) 0.009(2)
S004 0.033(3) 0.060(3) 0.039(3) 0.013(3) 0.017(2) 0.018(2)
O005 0.026(7) 0.041(8) 0.063(11) -0.005(7) 0.021(7) 0.000(6)
O006 0.038(6) 0.051(7) 0.047(7) 0.006(6) 0.020(6) 0.021(6)
O007 0.050(7) 0.032(6) 0.040(7) 0.011(5) 0.024(6) 0.018(5)
O008 0.041(7) 0.060(8) 0.020(6) 0.004(5) 0.012(5) 0.020(6)
C009 0.048(7) 0.023(6) 0.040(7) 0.020(5) 0.021(6) 0.019(5)
O00A 0.069(12) 0.039(8) 0.051(11) 0.005(8) 0.013(10) -0.017(8)
C00B 0.043(7) 0.055(8) 0.021(6) 0.006(6) 0.012(5) 0.018(6)
C00C 0.046(12) 0.022(8) 0.046(12) 0.009(8) 0.029(10) 0.015(8)
C00D 0.038(6) 0.049(7) 0.047(8) 0.005(6) 0.020(6) 0.024(6)
C00E 0.035(10) 0.051(11) 0.043(12) 0.017(10) 0.028(10) 0.021(9)
C00F 0.057(13) 0.042(11) 0.056(14) 0.026(10) 0.031(12) 0.035(11)
C00G 0.048(11) 0.032(10) 0.052(13) 0.024(9) 0.026(10) 0.031(9)
C00H 0.041(11) 0.054(13) 0.053(14) 0.018(11) 0.031(11) 0.019(10)
C00I 0.047(13) 0.068(16) 0.036(12) -0.011(11) -0.004(10) 0.042(12)
C00J 0.049(12) 0.047(11) 0.048(13) 0.022(10) 0.039(11) 0.026(10)
C00K 0.037(11) 0.070(15) 0.034(12) 0.018(11) 0.025(10) 0.013(11)
C00L 0.045(11) 0.054(12) 0.032(11) 0.024(10) 0.026(10) 0.026(10)
C00M 0.035(10) 0.042(10) 0.052(13) 0.014(9) 0.027(10) 0.023(9)
C00N 0.025(9) 0.045(11) 0.051(14) 0.017(10) 0.015(9) 0.007(8)
As 0.0475(13) 0.0415(11) 0.0301(11) 0.0103(9) 0.0236(10) 0.0181(10)

loop_
_atom_type_symbol
_atom_type_description
_atom_type_scat_dispersion_real
_atom_type_scat_dispersion_imag
_atom_type_scat_source
C C 0.0033 0.0016 'International Tables Vol C Tables 4.2.6.8 and 6.1.1.4'
H H 0.0000 0.0000 'International Tables Vol C Tables 4.2.6.8 and 6.1.1.4'
As As 0.0499 2.0058 'International Tables Vol C Tables 4.2.6.8 and 6.1.1.4'
O O 0.0106 0.0060 'International Tables Vol C Tables 4.2.6.8 and 6.1.1.4'
S S 0.1246 0.1234 'International Tables Vol C Tables 4.2.6.8 and 6.1.1.4'
W W -0.8490 6.8722 'International Tables Vol C Tables 4.2.6.8 and 6.1.1.4'

loop_
_exptl_crystal_face_index_h
_exptl_crystal_face_index_k
_exptl_crystal_face_index_l
_exptl_crystal_face_perp_dist
0 0 1 0.1794
0 0 -1 0.2688
0 1 0 0.0629
0 -1 0 0.0835
-1 1 0 0.2156
1 -1 0 0.4137

loop_
_geom_angle_atom_site_label_1
_geom_angle_atom_site_label_2
_geom_angle_atom_site_label_3
_geom_angle
_geom_angle_site_symmetry_1
_geom_angle_site_symmetry_3
_geom_angle_publ_flag
C009 W001 C00B 175.6(7) . . ?
C009 W001 As 85.8(5) . . ?
C00B W001 As 90.3(6) . . ?
C00C W001 C009 90.6(8) . . ?
C00C W001 C00B 87.8(8) . . ?
C00C W001 As 95.8(5) . . ?
C00D W001 C009 92.0(8) . . ?
C00D W001 C00B 89.8(9) . . ?
C00D W001 C00C 175.9(8) . . ?
C00D W001 As 87.6(7) . . ?
C00I W001 C009 92.6(8) . . ?
C00I W001 C00B 91.4(8) . . ?
C00I W001 C00C 87.0(9) . . ?
C00I W001 C00D 89.7(10) . . ?
C00I W001 As 176.7(6) . . ?
C00E S003 C00K 92.3(11) . . ?
C00M S004 C00N 91.1(11) . . ?
O007 C009 W001 174.9(19) . . ?
O008 C00B W001 171.5(18) . . ?
O005 C00C W001 177.1(19) . . ?
O006 C00D W001 175.9(19) . . ?
S003 C00E As 126.0(12) . . ?
C00J C00E S003 112.1(16) . . ?
C00J C00E As 121.9(17) . . ?
C00G C00F C00H 128(2) . . ?
C00G C00F C00M 122(2) . . ?
C00M C00F C00H 110(2) . . ?
C00F C00G C00J 126(2) . . ?
C00N C00H C00F 114(2) . . ?
O00A C00I W001 177(2) . . ?
C00E C00J C00L 108(2) . . ?
C00G C00J C00E 125(2) . . ?
C00G C00J C00L 127.6(18) . . ?
C00L C00K S003 113.3(18) . . ?
C00K C00L C00J 114.4(19) . . ?
S004 C00M As 123.1(12) . . ?
C00F C00M S004 111.1(17) . . ?
C00F C00M As 125.7(18) . . ?
C00H C00N S004 114.1(19) . . ?
C00E As W001 127.9(6) . . ?
C00M As W001 128.9(7) . . ?
C00M As C00E 99.3(10) . . ?

loop_
_geom_bond_atom_site_label_1
_geom_bond_atom_site_label_2
_geom_bond_distance
_geom_bond_site_symmetry_2
_geom_bond_publ_flag
W001 C009 2.07(2) . ?
W001 C00B 2.09(2) . ?
W001 C00C 2.07(2) . ?
W001 C00D 2.04(2) . ?
W001 C00I 1.98(3) . ?
W001 As 2.568(2) . ?
S003 C00E 1.68(2) . ?
S003 C00K 1.72(2) . ?
S004 C00M 1.71(2) . ?
S004 C00N 1.74(2) . ?
O005 C00C 1.13(3) . ?
O006 C00D 1.16(3) . ?
O007 C009 1.11(2) . ?
O008 C00B 1.07(2) . ?
O00A C00I 1.12(3) . ?
C00E C00J 1.44(3) . ?
C00E As 1.86(2) . ?
C00F C00G 1.38(3) . ?
C00F C00H 1.44(3) . ?
C00F C00M 1.43(3) . ?
C00G C00J 1.40(3) . ?
C00H C00N 1.30(3) . ?
C00J C00L 1.47(3) . ?
C00K C00L 1.29(3) . ?
C00M As 1.83(2) . ?

loop_
_exptl_oxdiff_crystal_face_indexfrac_h
_exptl_oxdiff_crystal_face_indexfrac_k
_exptl_oxdiff_crystal_face_indexfrac_l
_exptl_oxdiff_crystal_face_x
_exptl_oxdiff_crystal_face_y
_exptl_oxdiff_crystal_face_z
-0.0006 0.0014 0.9983 0.0647 0.0012 0.0120
0.0006 -0.0014 -0.9983 -0.0647 -0.0012 -0.0120
0.0018 0.9958 -0.0001 0.0017 0.0669 0.0238
-0.0018 -0.9958 0.0001 -0.0017 -0.0669 -0.0238
-0.9951 0.9947 0.0014 -0.0436 0.0176 0.1023
0.9951 -0.9947 -0.0014 0.0436 -0.0176 -0.1023
